data_4128803
loop_
_publ_author_name
'Nakanishi, Takumi'
'Hori, Yuta'
'Sato, Hiroyasu'
'Wu, Shu-Qi'
'Okazawa, Atsushi'
'Kojima, Norimichi'
'Yamamoto, Takashi'
'Einaga, Yasuaki'
'Hayami, Shinya'
'Horie, Yusuke'
'Okajima, Hajime'
'Sakamoto, Akira'
'Shiota, Yoshihito'
'Yoshizawa, Kazunari'
'Sato, Osamu'

_publ_section_title
;
 Observation of Proton Transfer Coupled Spin Transition and Trapping of
 Photoinduced Metastable Proton Transfer State in an Fe(II) Complex.
;
_journal_issue 36
_journal_name_full 'Journal of the American Chemical Society'
_journal_page_first 14384
_journal_page_last 14393
_journal_paper_doi 10.1021/jacs.9b07204
_journal_volume 141
_journal_year 2019
_chemical_formula_moiety 'C38 H32 Fe N8 O4, 2(Cl O4)'
_chemical_formula_sum 'C38 H32 Cl2 Fe N8 O12'
_chemical_formula_weight 919.46
_space_group_crystal_system monoclinic
_space_group_IT_number 14
_space_group_name_Hall '-P 2yn'
_space_group_name_H-M_alt 'P 1 21/n 1'
_atom_sites_solution_hydrogens mixed
_atom_sites_solution_primary dual
_audit_creation_date 2018-05-29
_audit_creation_method
;
Olex2 1.2
(compiled 2018.05.18 svn.r3508 for OlexSys, GUI svn.r5497)
;
_cell_angle_alpha 90
_cell_angle_beta 117.187(6)
_cell_angle_gamma 90
_cell_formula_units_Z 4
_cell_length_a 16.3409(8)
_cell_length_b 15.5665(5)
_cell_length_c 16.8955(8)
_cell_measurement_reflns_used 12318
_cell_measurement_temperature 150.15
_cell_measurement_theta_max 30.3060
_cell_measurement_theta_min 2.3210
_cell_volume 3822.9(4)
_computing_cell_refinement 'CrysAlisPro 1.171.39.46b (Rigaku OD, 2018)'
_computing_data_collection 'CrysAlisPro 1.171.39.46b (Rigaku OD, 2018)'
_computing_data_reduction 'CrysAlisPro 1.171.39.46b (Rigaku OD, 2018)'
_computing_molecular_graphics 'Olex2 (Dolomanov et al., 2009)'
_computing_publication_material 'Olex2 (Dolomanov et al., 2009)'
_computing_structure_refinement 'ShelXL (Sheldrick, 2015)'
_computing_structure_solution 'ShelXT (Sheldrick, 2015)'
_diffrn_ambient_temperature 150.15
_diffrn_detector 'Rigaku HyPix-6000 area detector'
_diffrn_detector_area_resol_mean 10.0
_diffrn_detector_type 'HPC area detector'
_diffrn_measured_fraction_theta_full 0.999
_diffrn_measured_fraction_theta_max 0.863
_diffrn_measurement_details
;
List of Runs (angles in degrees, time in seconds):

  # Type    Start    End  Width  t~exp~   \w     \q     \k     \f   Frames
--------------------------------------------------------------------------
  1  \w    -36.00  -3.00   0.50    1.54    --  -11.00 -82.00 150.00   66
  2  \w     14.00  39.00   0.50    1.54    --   11.80  82.00  60.00   50
  3  \w     -3.00  98.00   0.50    1.54    --   11.80  19.00 -60.00  202
  4  \w    -18.00  24.00   0.50    1.54    --   11.80  57.00  30.00   84
  5  \w     57.00  98.00   0.50    1.54    --   11.80  57.00  30.00   82
  6  \w    -69.00 -10.00   0.50    1.54    --   11.80  19.00 -60.00  118
;
_diffrn_measurement_device 'four-circle diffractometer'
_diffrn_measurement_device_type 'Rigaku XtaLAB Synergy-R'
_diffrn_measurement_method '\w scans'
_diffrn_orient_matrix_type 'CrysAlisPro convention (1999,Acta A55,543-557)'
_diffrn_orient_matrix_UB_11 -0.0240747000
_diffrn_orient_matrix_UB_12 -0.0029940000
_diffrn_orient_matrix_UB_13 0.0257798000
_diffrn_orient_matrix_UB_21 0.0178529000
_diffrn_orient_matrix_UB_22 0.0405401000
_diffrn_orient_matrix_UB_23 0.0194492000
_diffrn_orient_matrix_UB_31 -0.0385120000
_diffrn_orient_matrix_UB_32 0.0205839000
_diffrn_orient_matrix_UB_33 -0.0344075000
_diffrn_radiation_monochromator 'multi-layer mirror optics'
_diffrn_radiation_probe x-ray
_diffrn_radiation_type MoK\a
_diffrn_radiation_wavelength 0.71073
_diffrn_reflns_av_R_equivalents 0.0579
_diffrn_reflns_av_unetI/netI 0.0610
_diffrn_reflns_Laue_measured_fraction_full 0.999
_diffrn_reflns_Laue_measured_fraction_max 0.863
_diffrn_reflns_limit_h_max 22
_diffrn_reflns_limit_h_min -23
_diffrn_reflns_limit_k_max 22
_diffrn_reflns_limit_k_min -21
_diffrn_reflns_limit_l_max 24
_diffrn_reflns_limit_l_min -24
_diffrn_reflns_number 33311
_diffrn_reflns_point_group_measured_fraction_full 0.999
_diffrn_reflns_point_group_measured_fraction_max 0.863
_diffrn_reflns_theta_full 26.000
_diffrn_reflns_theta_max 30.715
_diffrn_reflns_theta_min 1.917
_diffrn_source 'rotating anode X-ray generator'
_diffrn_source_type PhotonJet-R
_exptl_absorpt_coefficient_mu 0.612
_exptl_absorpt_correction_T_max 1.00000
_exptl_absorpt_correction_T_min 0.29504
_exptl_absorpt_correction_type multi-scan
_exptl_absorpt_process_details
;
CrysAlisPro 1.171.39.46b (Rigaku Oxford Diffraction, 2018)
Empirical absorption correction using spherical harmonics,
 implemented in SCALE3 ABSPACK scaling algorithm.
;
_exptl_crystal_colour green
_exptl_crystal_colour_primary green
_exptl_crystal_density_diffrn 1.598
_exptl_crystal_description plate
_exptl_crystal_F_000 1888
_exptl_crystal_size_max 0.866
_exptl_crystal_size_mid 0.135
_exptl_crystal_size_min 0.043
_refine_diff_density_max 1.054
_refine_diff_density_min -0.812
_refine_diff_density_rms 0.082
_refine_ls_extinction_method none
_refine_ls_goodness_of_fit_ref 1.066
_refine_ls_hydrogen_treatment mixed
_refine_ls_matrix_type full
_refine_ls_number_parameters 560
_refine_ls_number_reflns 10279
_refine_ls_number_restraints 0
_refine_ls_restrained_S_all 1.066
_refine_ls_R_factor_all 0.0688
_refine_ls_R_factor_gt 0.0524
_refine_ls_shift/su_max 0.001
_refine_ls_shift/su_mean 0.000
_refine_ls_structure_factor_coef Fsqd
_refine_ls_weighting_details 'w=1/[\s^2^(Fo^2^)+(0.0639P)^2^+2.5719P] where P=(Fo^2^+2Fc^2^)/3'
_refine_ls_weighting_scheme calc
_refine_ls_wR_factor_gt 0.1352
_refine_ls_wR_factor_ref 0.1436
_reflns_Friedel_coverage 0.000
_reflns_number_gt 8011
_reflns_number_total 10279
_reflns_threshold_expression 'I > 2\s(I)'
_cod_data_source_file ja9b07204_si_007.cif
_cod_data_source_block '[1OMe](ClO)_150K'
_cod_original_cell_volume 3822.9(3)
_cod_database_code 4128803
_shelx_shelxl_version_number 2018/3
_chemical_oxdiff_formula 'C38 H32 Cl2 Fe N8 O12'
_shelx_space_group_comment
;
The symmetry employed for this shelxl refinement is uniquely defined
by the following loop, which should always be used as a source of
symmetry information in preference to the above space-group names.
They are only intended as comments.
;
_reflns_odcompleteness_completeness 99.74
_reflns_odcompleteness_iscentric 1
_reflns_odcompleteness_theta 27.42
_olex2_refinement_description
;
1. Fixed Uiso
 At 1.2 times of:
  All C(H) groups
 At 1.5 times of:
  All C(H,H,H) groups
2.a Aromatic/amide H refined with riding coordinates:
 C32(H37), C35(H34), C19(H24), C14(H18), C2(H4), C20(H23), C1(H5), C22(H21),
 C33(H36), C29(H30), C21(H22), C4(H0AA), C34(H35), C3(H3A), C26(H27), C28(H29),
 C15(H17), C17(H15), C16(H16), C8(H8), C27(H28), C11(H11), C10(H10), C9(H9)
2.b Idealised Me refined as rotating group:
 C38(H38A,H38B,H38C), C37(H19A,H19B,H19C)
;
_olex2_submission_special_instructions 'No special instructions were received'
_oxdiff_exptl_absorpt_empirical_details
;
Empirical correction (ABSPACK) includes:
- Absorption correction using spherical harmonics
- Frame scaling
;
_oxdiff_exptl_absorpt_empirical_full_max 2.237
_oxdiff_exptl_absorpt_empirical_full_min 0.313

loop_
_space_group_symop_operation_xyz
'x, y, z'
'-x+1/2, y+1/2, -z+1/2'
'-x, -y, -z'
'x-1/2, -y-1/2, z-1/2'

loop_
_atom_site_label
_atom_site_type_symbol
_atom_site_fract_x
_atom_site_fract_y
_atom_site_fract_z
_atom_site_U_iso_or_equiv
_atom_site_adp_type
_atom_site_occupancy
_atom_site_site_symmetry_order
_atom_site_calc_flag
_atom_site_refinement_flags_posn
Fe1 Fe 0.76080(2) 0.68384(2) 0.59391(2) 0.01600(9) Uani 1 1 d .
Cl2 Cl 0.48740(5) 0.84325(5) 0.65008(4) 0.04244(18) Uani 1 1 d .
Cl1 Cl 1.07705(6) 0.87329(5) 0.66011(5) 0.0474(2) Uani 1 1 d .
O1 O 0.80883(10) 0.56802(10) 0.59249(10) 0.0193(3) Uani 1 1 d .
O2 O 0.63900(10) 0.65300(10) 0.49961(10) 0.0188(3) Uani 1 1 d .
O4 O 0.44409(11) 0.58759(11) 0.58022(10) 0.0246(3) Uani 1 1 d .
O3 O 0.85462(13) 0.51703(11) 0.38072(11) 0.0321(4) Uani 1 1 d .
N2 N 0.80628(12) 0.70361(12) 0.51288(12) 0.0182(4) Uani 1 1 d .
N6 N 0.70337(12) 0.65789(12) 0.66465(11) 0.0171(3) Uani 1 1 d .
N7 N 0.61217(12) 0.63686(12) 0.61761(12) 0.0182(4) Uani 1 1 d .
N3 N 0.84085(13) 0.63246(12) 0.49089(13) 0.0203(4) Uani 1 1 d .
N5 N 0.86515(12) 0.69864(12) 0.71005(12) 0.0189(4) Uani 1 1 d .
N1 N 0.73259(12) 0.80583(12) 0.57159(12) 0.0183(4) Uani 1 1 d .
N8 N 0.63800(13) 0.59069(13) 0.78427(13) 0.0239(4) Uani 1 1 d .
N4 N 0.81585(17) 0.72543(14) 0.35119(15) 0.0341(5) Uani 1 1 d .
O10 O 1.0850(2) 0.91549(15) 0.73589(17) 0.0640(7) Uani 1 1 d .
C12 C 0.84000(14) 0.56226(14) 0.53674(14) 0.0190(4) Uani 1 1 d .
C32 C 0.46489(15) 0.61198(14) 0.37594(14) 0.0206(4) Uani 1 1 d .
H37 H 0.511478 0.622568 0.358320 0.025 Uiso 1 1 calc R
C24 C 0.74849(15) 0.66128(14) 0.75137(14) 0.0180(4) Uani 1 1 d .
C6 C 0.79762(15) 0.77788(14) 0.47415(14) 0.0198(4) Uani 1 1 d .
C31 C 0.48782(14) 0.61250(13) 0.46688(14) 0.0184(4) Uani 1 1 d .
C30 C 0.58265(14) 0.63441(14) 0.52896(14) 0.0180(4) Uani 1 1 d .
C36 C 0.41867(15) 0.59314(14) 0.49191(14) 0.0200(4) Uani 1 1 d .
C25 C 0.70921(15) 0.64667(14) 0.81331(14) 0.0202(4) Uani 1 1 d .
C13 C 0.87747(15) 0.48025(14) 0.52473(15) 0.0199(4) Uani 1 1 d .
C35 C 0.32913(16) 0.57926(15) 0.42707(16) 0.0262(5) Uani 1 1 d .
H34 H 0.281965 0.568450 0.443859 0.031 Uiso 1 1 calc R
C19 C 0.95244(15) 0.71204(15) 0.72587(15) 0.0232(4) Uani 1 1 d .
H24 H 0.964560 0.727094 0.677745 0.028 Uiso 1 1 calc R
C14 C 0.90562(16) 0.42118(15) 0.59456(16) 0.0244(5) Uani 1 1 d .
H18 H 0.901721 0.436206 0.647234 0.029 Uiso 1 1 calc R
C23 C 0.84680(15) 0.67803(13) 0.77879(14) 0.0189(4) Uani 1 1 d .
C2 C 0.66345(17) 0.93947(15) 0.57837(16) 0.0272(5) Uani 1 1 d .
H4 H 0.634204 0.973431 0.604812 0.033 Uiso 1 1 calc R
C5 C 0.75292(15) 0.83995(14) 0.50775(14) 0.0200(4) Uani 1 1 d .
O12 O 1.1070(2) 0.78638(16) 0.6816(2) 0.0716(8) Uani 1 1 d .
C20 C 1.02531(16) 0.70453(16) 0.81039(16) 0.0280(5) Uani 1 1 d .
H23 H 1.086525 0.715282 0.820418 0.034 Uiso 1 1 calc R
C1 C 0.69007(15) 0.85574(15) 0.60643(15) 0.0227(5) Uani 1 1 d .
H5 H 0.677779 0.832802 0.652015 0.027 Uiso 1 1 calc R
C22 C 0.91750(16) 0.66780(14) 0.86408(15) 0.0230(5) Uani 1 1 d .
H21 H 0.904570 0.651777 0.911466 0.028 Uiso 1 1 calc R
C33 C 0.37666(16) 0.59649(15) 0.31217(15) 0.0249(5) Uani 1 1 d .
H36 H 0.362310 0.596262 0.250971 0.030 Uiso 1 1 calc R
C29 C 0.60233(18) 0.57300(17) 0.83911(16) 0.0290(5) Uani 1 1 d .
H30 H 0.553279 0.532770 0.819997 0.035 Uiso 1 1 calc R
C21 C 1.00762(16) 0.68127(16) 0.87950(16) 0.0274(5) Uani 1 1 d .
H22 H 1.056877 0.674419 0.937684 0.033 Uiso 1 1 calc R
C18 C 0.88371(16) 0.45808(15) 0.44709(15) 0.0238(5) Uani 1 1 d .
C4 C 0.72545(16) 0.92269(15) 0.47597(16) 0.0253(5) Uani 1 1 d .
H0AA H 0.737674 0.944981 0.430098 0.030 Uiso 1 1 calc R
C34 C 0.30828(16) 0.58111(16) 0.33781(16) 0.0271(5) Uani 1 1 d .
H35 H 0.246736 0.571799 0.293749 0.033 Uiso 1 1 calc R
C3 C 0.68014(17) 0.97251(16) 0.51155(17) 0.0280(5) Uani 1 1 d .
H3A H 0.660726 1.029055 0.490004 0.034 Uiso 1 1 calc R
C26 C 0.74246(17) 0.68818(15) 0.89491(15) 0.0259(5) Uani 1 1 d .
H27 H 0.791061 0.728766 0.912517 0.031 Uiso 1 1 calc R
C38 C 0.37896(17) 0.55304(16) 0.60626(17) 0.0279(5) Uani 1 1 d .
H38A H 0.354504 0.498831 0.574779 0.042 Uiso 1 1 calc GR
H38B H 0.328465 0.593982 0.591282 0.042 Uiso 1 1 calc GR
H38C H 0.409272 0.542614 0.670566 0.042 Uiso 1 1 calc GR
C28 C 0.63244(19) 0.60974(18) 0.92248(17) 0.0329(6) Uani 1 1 d .
H29 H 0.605146 0.594492 0.959542 0.039 Uiso 1 1 calc R
C15 C 0.93883(19) 0.34176(16) 0.58832(18) 0.0315(5) Uani 1 1 d .
H17 H 0.958138 0.302194 0.636301 0.038 Uiso 1 1 calc R
C7 C 0.82427(16) 0.79375(15) 0.40294(15) 0.0239(5) Uani 1 1 d .
C17 C 0.91702(18) 0.37680(16) 0.44109(18) 0.0308(5) Uani 1 1 d .
H15 H 0.921159 0.360739 0.388788 0.037 Uiso 1 1 calc R
C16 C 0.94379(19) 0.32015(16) 0.51109(19) 0.0336(6) Uani 1 1 d .
H16 H 0.966140 0.265043 0.506325 0.040 Uiso 1 1 calc R
C8 C 0.85777(18) 0.87178(17) 0.39043(19) 0.0312(5) Uani 1 1 d .
H8 H 0.865573 0.918990 0.428872 0.037 Uiso 1 1 calc R
O11 O 1.1335(3) 0.9136(2) 0.6276(2) 0.0929(12) Uani 1 1 d .
C27 C 0.70276(19) 0.66880(17) 0.95038(16) 0.0315(6) Uani 1 1 d .
H28 H 0.723991 0.696017 1.006661 0.038 Uiso 1 1 calc R
O5 O 0.5425(2) 0.7803(2) 0.70877(17) 0.0959(12) Uani 1 1 d .
C11 C 0.8376(2) 0.7342(2) 0.2847(2) 0.0446(7) Uani 1 1 d .
H11 H 0.830672 0.686015 0.247651 0.054 Uiso 1 1 calc R
C37 C 0.8509(2) 0.4926(2) 0.29720(18) 0.0439(7) Uani 1 1 d .
H19A H 0.817330 0.536399 0.252345 0.066 Uiso 1 1 calc GR
H19B H 0.819162 0.437275 0.278229 0.066 Uiso 1 1 calc GR
H19C H 0.913511 0.487367 0.304010 0.066 Uiso 1 1 calc GR
C10 C 0.8696(2) 0.80983(19) 0.2673(2) 0.0440(7) Uani 1 1 d .
H10 H 0.884448 0.813751 0.219180 0.053 Uiso 1 1 calc R
C9 C 0.8796(2) 0.87922(18) 0.3203(2) 0.0410(7) Uani 1 1 d .
H9 H 0.901436 0.932248 0.309362 0.049 Uiso 1 1 calc R
O7 O 0.5406(3) 0.9218(3) 0.6830(2) 0.1045(12) Uani 1 1 d .
O9 O 0.9844(3) 0.8689(4) 0.5992(3) 0.154(2) Uani 1 1 d .
O8 O 0.47680(18) 0.8326(2) 0.56361(15) 0.0829(10) Uani 1 1 d .
O6 O 0.4056(2) 0.8590(3) 0.6546(2) 0.0978(12) Uani 1 1 d .
H2 H 0.583(2) 0.6209(19) 0.648(2) 0.034(8) Uiso 1 1 d .
H1 H 0.845(2) 0.6315(18) 0.448(2) 0.026(7) Uiso 1 1 d .

loop_
_atom_site_aniso_label
_atom_site_aniso_U_11
_atom_site_aniso_U_22
_atom_site_aniso_U_33
_atom_site_aniso_U_23
_atom_site_aniso_U_13
_atom_site_aniso_U_12
Fe1 0.01417(15) 0.02030(17) 0.01297(15) 0.00013(11) 0.00570(12) -0.00111(11)
Cl2 0.0401(4) 0.0661(5) 0.0268(3) 0.0126(3) 0.0202(3) 0.0146(3)
Cl1 0.0587(5) 0.0471(4) 0.0444(4) -0.0164(3) 0.0305(4) -0.0173(4)
O1 0.0196(7) 0.0208(8) 0.0196(7) 0.0005(6) 0.0108(6) -0.0012(6)
O2 0.0162(7) 0.0253(8) 0.0140(7) -0.0003(6) 0.0060(6) -0.0021(6)
O4 0.0191(8) 0.0348(9) 0.0204(8) 0.0002(7) 0.0096(6) -0.0059(7)
O3 0.0467(11) 0.0306(9) 0.0237(9) 0.0000(7) 0.0201(8) 0.0034(8)
N2 0.0156(8) 0.0213(9) 0.0168(8) 0.0000(7) 0.0065(7) -0.0007(7)
N6 0.0140(8) 0.0216(9) 0.0138(8) -0.0008(7) 0.0048(7) -0.0006(7)
N7 0.0144(8) 0.0250(9) 0.0140(8) -0.0013(7) 0.0055(7) -0.0031(7)
N3 0.0238(10) 0.0213(9) 0.0205(9) 0.0017(7) 0.0142(8) 0.0020(7)
N5 0.0170(9) 0.0206(9) 0.0167(8) -0.0005(7) 0.0057(7) -0.0010(7)
N1 0.0141(8) 0.0233(9) 0.0141(8) -0.0011(7) 0.0033(7) -0.0010(7)
N8 0.0240(10) 0.0286(10) 0.0215(9) 0.0001(8) 0.0125(8) -0.0017(8)
N4 0.0519(14) 0.0315(12) 0.0283(11) 0.0040(9) 0.0265(11) -0.0002(10)
O10 0.116(2) 0.0415(13) 0.0587(15) -0.0066(11) 0.0605(16) 0.0036(13)
C12 0.0143(10) 0.0237(11) 0.0175(10) -0.0007(8) 0.0060(8) -0.0034(8)
C32 0.0219(11) 0.0190(10) 0.0192(10) 0.0006(8) 0.0079(9) 0.0001(8)
C24 0.0193(10) 0.0191(10) 0.0135(9) 0.0008(8) 0.0058(8) -0.0005(8)
C6 0.0166(10) 0.0227(11) 0.0185(10) 0.0011(8) 0.0067(8) -0.0030(8)
C31 0.0163(10) 0.0187(10) 0.0169(10) -0.0005(8) 0.0046(8) -0.0016(8)
C30 0.0172(10) 0.0199(10) 0.0157(10) 0.0002(8) 0.0064(8) -0.0001(8)
C36 0.0211(11) 0.0190(10) 0.0181(10) 0.0004(8) 0.0074(9) -0.0006(8)
C25 0.0223(11) 0.0226(11) 0.0153(10) 0.0035(8) 0.0082(9) 0.0027(8)
C13 0.0170(10) 0.0204(11) 0.0234(11) -0.0009(8) 0.0100(9) -0.0024(8)
C35 0.0213(11) 0.0252(12) 0.0295(12) 0.0021(9) 0.0094(10) -0.0043(9)
C19 0.0182(11) 0.0269(11) 0.0219(11) 0.0001(9) 0.0069(9) -0.0014(9)
C14 0.0232(11) 0.0253(11) 0.0258(12) 0.0017(9) 0.0121(10) -0.0006(9)
C23 0.0195(10) 0.0185(10) 0.0157(10) -0.0008(8) 0.0053(8) -0.0013(8)
C2 0.0251(12) 0.0256(12) 0.0277(12) -0.0057(9) 0.0093(10) 0.0018(9)
C5 0.0151(10) 0.0239(11) 0.0183(10) 0.0000(8) 0.0052(8) -0.0020(8)
O12 0.095(2) 0.0437(14) 0.113(2) -0.0217(14) 0.080(2) -0.0129(13)
C20 0.0167(11) 0.0334(13) 0.0269(12) -0.0023(10) 0.0041(9) -0.0028(9)
C1 0.0199(11) 0.0277(12) 0.0178(10) -0.0038(9) 0.0062(9) -0.0011(9)
C22 0.0248(11) 0.0218(11) 0.0163(10) -0.0001(8) 0.0040(9) -0.0023(9)
C33 0.0268(12) 0.0233(11) 0.0169(10) -0.0001(9) 0.0032(9) -0.0009(9)
C29 0.0288(12) 0.0362(14) 0.0269(12) 0.0055(10) 0.0169(10) 0.0012(10)
C21 0.0205(11) 0.0307(13) 0.0206(11) 0.0012(9) 0.0004(9) 0.0018(9)
C18 0.0227(11) 0.0255(11) 0.0252(11) -0.0022(9) 0.0126(9) -0.0040(9)
C4 0.0245(12) 0.0255(12) 0.0233(11) 0.0028(9) 0.0088(9) -0.0009(9)
C34 0.0190(11) 0.0270(12) 0.0248(12) 0.0010(9) 0.0008(9) -0.0049(9)
C3 0.0254(12) 0.0220(11) 0.0312(13) -0.0004(10) 0.0082(10) 0.0007(9)
C26 0.0311(13) 0.0256(12) 0.0192(11) -0.0021(9) 0.0098(10) 0.0019(9)
C38 0.0281(12) 0.0336(13) 0.0285(12) -0.0038(10) 0.0184(10) -0.0064(10)
C28 0.0369(14) 0.0441(15) 0.0253(12) 0.0086(11) 0.0209(11) 0.0106(12)
C15 0.0339(14) 0.0252(12) 0.0358(14) 0.0034(10) 0.0162(12) 0.0039(10)
C7 0.0217(11) 0.0282(12) 0.0241(11) 0.0055(9) 0.0123(9) 0.0009(9)
C17 0.0332(13) 0.0300(13) 0.0345(14) -0.0069(10) 0.0202(12) -0.0022(10)
C16 0.0353(14) 0.0248(13) 0.0440(15) -0.0019(11) 0.0209(13) 0.0038(10)
C8 0.0311(13) 0.0292(13) 0.0401(14) 0.0061(11) 0.0222(12) 0.0003(10)
O11 0.159(3) 0.0713(19) 0.100(2) -0.0169(17) 0.104(3) -0.038(2)
C27 0.0394(15) 0.0377(14) 0.0189(11) -0.0004(10) 0.0147(11) 0.0101(11)
O5 0.114(3) 0.129(3) 0.0382(14) 0.0194(16) 0.0294(16) 0.080(2)
C11 0.074(2) 0.0398(16) 0.0359(15) 0.0053(12) 0.0388(16) 0.0036(15)
C37 0.065(2) 0.0457(17) 0.0268(14) -0.0046(12) 0.0259(14) -0.0036(14)
C10 0.064(2) 0.0414(16) 0.0474(17) 0.0168(13) 0.0437(17) 0.0118(14)
C9 0.0470(17) 0.0351(15) 0.0576(19) 0.0156(13) 0.0385(16) 0.0051(12)
O7 0.139(3) 0.119(3) 0.087(2) -0.028(2) 0.079(2) -0.040(2)
O9 0.095(3) 0.180(5) 0.102(3) 0.031(3) -0.027(2) -0.027(3)
O8 0.0499(15) 0.177(3) 0.0216(11) 0.0063(15) 0.0160(11) -0.0044(18)
O6 0.0611(17) 0.178(4) 0.080(2) 0.058(2) 0.0537(17) 0.047(2)

loop_
_atom_type_symbol
_atom_type_description
_atom_type_scat_dispersion_real
_atom_type_scat_dispersion_imag
_atom_type_scat_source
C C 0.0033 0.0016 'International Tables Vol C Tables 4.2.6.8 and 6.1.1.4'
H H 0.0000 0.0000 'International Tables Vol C Tables 4.2.6.8 and 6.1.1.4'
Cl Cl 0.1484 0.1585 'International Tables Vol C Tables 4.2.6.8 and 6.1.1.4'
Fe Fe 0.3463 0.8444 'International Tables Vol C Tables 4.2.6.8 and 6.1.1.4'
N N 0.0061 0.0033 'International Tables Vol C Tables 4.2.6.8 and 6.1.1.4'
O O 0.0106 0.0060 'International Tables Vol C Tables 4.2.6.8 and 6.1.1.4'

loop_
_geom_angle_atom_site_label_1
_geom_angle_atom_site_label_2
_geom_angle_atom_site_label_3
_geom_angle
O2 Fe1 O1 91.61(6)
N2 Fe1 O1 81.19(7)
N2 Fe1 O2 92.36(7)
N2 Fe1 N6 173.37(8)
N2 Fe1 N5 105.27(8)
N2 Fe1 N1 80.50(8)
N6 Fe1 O1 97.42(7)
N6 Fe1 O2 81.18(7)
N6 Fe1 N5 81.08(8)
N6 Fe1 N1 100.99(8)
N5 Fe1 O1 87.13(7)
N5 Fe1 O2 161.90(7)
N5 Fe1 N1 95.80(8)
N1 Fe1 O1 161.59(7)
N1 Fe1 O2 91.08(7)
O5 Cl2 O7 103.9(3)
O5 Cl2 O8 113.01(19)
O5 Cl2 O6 114.1(2)
O8 Cl2 O7 105.40(19)
O6 Cl2 O7 104.6(2)
O6 Cl2 O8 114.43(18)
O10 Cl1 O12 109.67(17)
O10 Cl1 O11 110.12(17)
O11 Cl1 O12 108.02(18)
O9 Cl1 O10 108.5(3)
O9 Cl1 O12 105.8(3)
O9 Cl1 O11 114.6(3)
C12 O1 Fe1 111.89(14)
C30 O2 Fe1 112.91(13)
C36 O4 C38 117.75(18)
C18 O3 C37 118.3(2)
N3 N2 Fe1 114.80(14)
C6 N2 Fe1 121.90(15)
C6 N2 N3 122.99(18)
N7 N6 Fe1 114.29(13)
C24 N6 Fe1 121.15(15)
C24 N6 N7 124.55(18)
C30 N7 N6 113.16(17)
C12 N3 N2 112.78(18)
C19 N5 Fe1 125.72(15)
C19 N5 C23 119.62(19)
C23 N5 Fe1 113.59(14)
C5 N1 Fe1 114.09(14)
C1 N1 Fe1 127.02(15)
C1 N1 C5 118.67(19)
C29 N8 C25 117.3(2)
C11 N4 C7 118.7(2)
O1 C12 N3 119.1(2)
O1 C12 C13 120.02(19)
N3 C12 C13 120.82(19)
C33 C32 C31 121.3(2)
N6 C24 C25 125.8(2)
N6 C24 C23 109.54(18)
C25 C24 C23 124.64(18)
N2 C6 C5 110.34(18)
N2 C6 C7 123.6(2)
C5 C6 C7 126.0(2)
C32 C31 C30 116.87(19)
C32 C31 C36 118.5(2)
C36 C31 C30 124.61(19)
O2 C30 N7 118.35(19)
O2 C30 C31 119.76(19)
N7 C30 C31 121.88(19)
O4 C36 C31 117.36(19)
O4 C36 C35 122.8(2)
C35 C36 C31 119.9(2)
N8 C25 C24 115.03(19)
N8 C25 C26 122.7(2)
C26 C25 C24 122.2(2)
C14 C13 C12 116.89(19)
C14 C13 C18 119.4(2)
C18 C13 C12 123.7(2)
C34 C35 C36 120.2(2)
N5 C19 C20 121.8(2)
C15 C14 C13 121.1(2)
N5 C23 C24 113.90(18)
N5 C23 C22 120.7(2)
C22 C23 C24 125.2(2)
C3 C2 C1 118.9(2)
N1 C5 C6 112.95(19)
N1 C5 C4 120.7(2)
C4 C5 C6 126.1(2)
C21 C20 C19 118.9(2)
N1 C1 C2 122.5(2)
C23 C22 C21 119.1(2)
C32 C33 C34 119.4(2)
N8 C29 C28 123.9(2)
C20 C21 C22 119.8(2)
O3 C18 C13 117.3(2)
O3 C18 C17 123.6(2)
C17 C18 C13 119.1(2)
C3 C4 C5 119.6(2)
C35 C34 C33 120.6(2)
C2 C3 C4 119.5(2)
C25 C26 C27 118.4(2)
C27 C28 C29 118.5(2)
C14 C15 C16 119.1(2)
N4 C7 C6 114.7(2)
N4 C7 C8 121.6(2)
C8 C7 C6 123.7(2)
C16 C17 C18 119.9(2)
C17 C16 C15 121.4(2)
C7 C8 C9 118.4(3)
C28 C27 C26 119.1(2)
N4 C11 C10 122.9(3)
C9 C10 C11 118.7(2)
C10 C9 C8 119.6(3)

loop_
_geom_bond_atom_site_label_1
_geom_bond_atom_site_label_2
_geom_bond_distance
Fe1 O1 1.9709(15)
Fe1 O2 1.9576(15)
Fe1 N2 1.8578(18)
Fe1 N6 1.8700(17)
Fe1 N5 1.9374(18)
Fe1 N1 1.9499(19)
Cl2 O5 1.392(3)
Cl2 O7 1.455(4)
Cl2 O8 1.400(2)
Cl2 O6 1.395(3)
Cl1 O10 1.391(2)
Cl1 O12 1.428(3)
Cl1 O11 1.417(3)
Cl1 O9 1.390(4)
O1 C12 1.262(2)
O2 C30 1.263(3)
O4 C36 1.356(3)
O4 C38 1.429(3)
O3 C18 1.356(3)
O3 C37 1.435(3)
N2 N3 1.370(3)
N2 C6 1.304(3)
N6 N7 1.370(2)
N6 C24 1.306(3)
N7 C30 1.348(3)
N3 C12 1.343(3)
N5 C19 1.342(3)
N5 C23 1.364(3)
N1 C5 1.372(3)
N1 C1 1.344(3)
N8 C25 1.354(3)
N8 C29 1.329(3)
N4 C7 1.343(3)
N4 C11 1.331(3)
C12 C13 1.470(3)
C32 C31 1.405(3)
C32 C33 1.370(3)
C24 C25 1.474(3)
C24 C23 1.478(3)
C6 C5 1.473(3)
C6 C7 1.475(3)
C31 C30 1.460(3)
C31 C36 1.408(3)
C36 C35 1.387(3)
C25 C26 1.389(3)
C13 C14 1.398(3)
C13 C18 1.404(3)
C35 C34 1.386(3)
C19 C20 1.385(3)
C14 C15 1.373(3)
C23 C22 1.384(3)
C2 C1 1.387(3)
C2 C3 1.376(4)
C5 C4 1.389(3)
C20 C21 1.373(4)
C22 C21 1.389(3)
C33 C34 1.391(3)
C29 C28 1.386(4)
C18 C17 1.399(3)
C4 C3 1.385(3)
C26 C27 1.395(3)
C28 C27 1.376(4)
C15 C16 1.385(4)
C7 C8 1.388(3)
C17 C16 1.377(4)
C8 C9 1.390(4)
C11 C10 1.374(4)
C10 C9 1.365(4)
